data_4323483
loop_
_publ_author_name
'Jaap W. van Hal'
'Lawrence B. Alemany'
'Kenton H. Whitmire'

_publ_contact_author
; 
Dr. Kenton. H. Whitmire
Chemistry Department MS 60
Rice University
6100 Main Street
Houston TX 77005-1892
U.S.A.
;
_publ_contact_author_email whitmir@rice.edu
_publ_contact_author_fax (1)-713-737-5652
_publ_contact_author_phone (1)-713-737-5650
_publ_section_title
;
 Solution Dynamics of Thallium-Metal Carbonyl Compounds Using 205Tl NMR
 Spectroscopy
;
_journal_name_full 'Inorganic Chemistry'
_journal_page_first 3152
_journal_page_last 3159
_journal_paper_doi 10.1021/ic961203k
_journal_volume 36
_journal_year 1997
_chemical_formula_moiety 'C21 H15 Fe3 O6 Tl'
_chemical_formula_structural
; 
((C5H5Fe(CO)2)3Tl)
;
_chemical_formula_sum 'C21 H15 Fe3 O6 Tl'
_chemical_formula_weight 735.25
_chemical_name_systematic
; 
Thallium Tris Cyclopentadienyl Iron dicarbonylate. 
;
_space_group_IT_number 2
_symmetry_cell_setting primitive
_symmetry_space_group_name_Hall '-P 1'
_symmetry_space_group_name_H-M 'P -1'
_atom_sites_solution_hydrogens geom
_atom_sites_solution_primary direct
_atom_sites_solution_secondary difmap
_audit_creation_method SHELXL
_cell_angle_alpha 69.39(3)
_cell_angle_beta 89.50(3)
_cell_angle_gamma 69.07(3)
_cell_formula_units_Z 4
_cell_length_a 10.789(2)
_cell_length_b 14.239(3)
_cell_length_c 16.703(3)
_cell_measurement_reflns_used 25
_cell_measurement_temperature 293(2)
_cell_measurement_theta_max 6
_cell_measurement_theta_min 3.5
_cell_volume 2223.1(10)
_computing_cell_refinement 'TEXSAN 5.0'
_computing_data_collection 'TEXSAN 5.0'
_computing_data_reduction 'TEXSAN 5.0'
_computing_molecular_graphics SHELXTL-PLUS
_computing_publication_material SHELXTL-PLUS
_computing_structure_refinement 'SHELXL-93 (Sheldrick, 1993)'
_computing_structure_solution 'SHELXS-86 (Sheldrick, 1990)'
_diffrn_ambient_temperature 293(2)
_diffrn_measurement_device 'RIGAKU AFC5-S'
_diffrn_measurement_method \w-scans
_diffrn_radiation_monochromator graphite
_diffrn_radiation_source 'normal-focus sealed tube'
_diffrn_radiation_type MoK\a
_diffrn_radiation_wavelength 0.71073
_diffrn_reflns_av_R_equivalents 0.0393
_diffrn_reflns_av_sigmaI/netI 0.0448
_diffrn_reflns_limit_h_max 11
_diffrn_reflns_limit_h_min 0
_diffrn_reflns_limit_k_max 16
_diffrn_reflns_limit_k_min -15
_diffrn_reflns_limit_l_max 19
_diffrn_reflns_limit_l_min -19
_diffrn_reflns_number 6194
_diffrn_reflns_theta_max 22.50
_diffrn_reflns_theta_min 2.04
_diffrn_standards_decay_% 0
_diffrn_standards_interval_count 150
_diffrn_standards_number 3
_exptl_absorpt_coefficient_mu 9.179
_exptl_absorpt_correction_T_max 1.00
_exptl_absorpt_correction_T_min .66
_exptl_absorpt_correction_type emperical
_exptl_crystal_colour black
_exptl_crystal_density_diffrn 2.197
_exptl_crystal_description chunk
_exptl_crystal_F_000 1392
_exptl_crystal_size_max .5
_exptl_crystal_size_mid .4
_exptl_crystal_size_min .4
_refine_diff_density_max 1.294
_refine_diff_density_min -1.725
_refine_diff_density_rms 0.122
_refine_ls_extinction_coef 0.00107(11)
_refine_ls_extinction_expression Fc^*^=kFc[1+0.001xFc^2^\l^3^/sin(2\q)]^-1/4^
_refine_ls_extinction_method SHELXL
_refine_ls_goodness_of_fit_all 1.099
_refine_ls_goodness_of_fit_obs 1.148
_refine_ls_hydrogen_treatment noref
_refine_ls_matrix_type full
_refine_ls_number_parameters 560
_refine_ls_number_reflns 5800
_refine_ls_number_restraints 20
_refine_ls_restrained_S_all 1.157
_refine_ls_restrained_S_obs 1.148
_refine_ls_R_factor_all 0.0500
_refine_ls_R_factor_obs 0.0350
_refine_ls_shift/esd_max -0.001
_refine_ls_shift/esd_mean 0.000
_refine_ls_structure_factor_coef Fsqd
_refine_ls_weighting_details 'w=1/[\s^2^(Fo^2^)+(0.0311P)^2^+10.8311P] where P=(Fo^2^+2Fc^2^)/3'
_refine_ls_weighting_scheme calc
_refine_ls_wR_factor_all 0.0973
_refine_ls_wR_factor_obs 0.0877
_reflns_number_observed 4890
_reflns_number_total 5822
_reflns_observed_criterion >2sigma(I)
_cod_data_source_file ic961203k_3.cif
_cod_data_source_block tlfp3
_cod_depositor_comments
;
The following automatic conversions were performed:

'_refine_ls_hydrogen_treatment' value 'Noref' changed to 'noref'
according to the built-in table from CIF Core dictionary named
'cif_core.dic' version 2.4.1 from 2010-06-29.

Automatic conversion script
Id: cif_fix_values 1715 2011-07-08 13:25:40Z adriana 

The following automatic conversions were performed:

'_refine_ls_weighting_scheme' value 'calc
w=1/[\s^2^(Fo^2^)+(0.0311P)^2^+10.8311P] where P=(Fo^2^+2Fc^2^)/3'
was changed to 'calc'. New tag '_refine_ls_weighting_details' was
created. The value of the new tag was set to
'w=1/[\s^2^(Fo^2^)+(0.0311P)^2^+10.8311P] where P=(Fo^2^+2Fc^2^)/3'.

Automatic conversion script
Id: cif_fix_values 3143 2015-03-26 13:38:13Z robertas 
;
_cod_original_cell_volume 2223.1(7)
_cod_database_code 4323483

loop_
_symmetry_equiv_pos_as_xyz
'x, y, z'
'-x, -y, -z'

loop_
_atom_site_aniso_label
_atom_site_aniso_U_11
_atom_site_aniso_U_22
_atom_site_aniso_U_33
_atom_site_aniso_U_23
_atom_site_aniso_U_13
_atom_site_aniso_U_12
Tl11 0.0371(2) 0.0491(2) 0.0336(2) -0.0140(2) -0.0009(2) -0.0086(2)
Fe11 0.0354(8) 0.0644(10) 0.0453(8) -0.0152(7) 0.0015(6) -0.0116(7)
Fe12 0.0382(8) 0.0451(8) 0.0343(7) -0.0117(6) 0.0006(6) -0.0138(6)
Fe13 0.0390(8) 0.0559(9) 0.0378(8) -0.0186(7) 0.0010(6) -0.0064(7)
C111 0.059(9) 0.157(14) 0.095(10) -0.052(11) 0.013(8) -0.051(10)
C112 0.132(12) 0.121(12) 0.079(10) -0.026(10) 0.037(10) -0.091(11)
C113 0.095(10) 0.072(9) 0.099(10) -0.033(8) -0.005(9) -0.032(8)
C114 0.095(9) 0.116(11) 0.063(8) -0.039(8) 0.017(7) -0.071(9)
C115 0.083(9) 0.094(9) 0.067(8) -0.017(8) -0.039(7) -0.025(9)
C118 0.061(8) 0.061(8) 0.108(11) -0.042(8) 0.008(7) -0.014(7)
O118 0.117(9) 0.078(8) 0.220(15) -0.065(9) 0.045(9) -0.032(7)
C119 0.041(7) 0.149(14) 0.073(10) -0.040(9) 0.008(7) -0.022(8)
O119 0.087(7) 0.239(14) 0.057(6) -0.067(8) 0.024(5) -0.045(8)
C121 0.045(7) 0.068(7) 0.051(7) 0.003(6) -0.002(5) -0.018(6)
C122 0.055(7) 0.040(6) 0.064(7) -0.013(5) 0.009(6) -0.011(5)
C123 0.051(7) 0.044(6) 0.058(7) -0.018(5) 0.011(5) -0.022(5)
C124 0.064(7) 0.064(7) 0.050(6) -0.015(6) 0.023(6) -0.035(6)
C125 0.083(9) 0.067(7) 0.038(6) -0.016(5) 0.009(6) -0.033(7)
C128 0.067(8) 0.065(7) 0.044(6) -0.018(5) 0.008(6) -0.036(6)
O128 0.065(5) 0.076(6) 0.086(6) -0.027(5) 0.024(5) -0.039(5)
C129 0.066(8) 0.068(8) 0.039(6) -0.022(6) 0.004(5) -0.025(7)
O129 0.110(8) 0.053(5) 0.098(7) -0.036(5) 0.027(6) -0.002(5)
C131 0.061(8) 0.062(8) 0.071(9) 0.014(7) -0.008(7) -0.022(7)
C132 0.101(11) 0.099(10) 0.036(6) -0.014(7) 0.012(7) -0.041(9)
C133 0.063(9) 0.091(10) 0.086(10) -0.028(8) 0.025(8) -0.025(8)
C134 0.077(10) 0.090(10) 0.080(9) -0.025(8) 0.010(7) -0.049(8)
C135 0.082(10) 0.051(7) 0.090(10) -0.019(7) 0.043(8) -0.030(7)
C138 0.064(8) 0.060(7) 0.053(7) -0.025(6) 0.000(6) -0.008(6)
O138 0.116(8) 0.087(7) 0.100(7) -0.055(6) 0.016(6) -0.032(6)
C139 0.072(9) 0.077(8) 0.056(7) -0.034(7) -0.011(7) 0.002(7)
O139 0.084(7) 0.130(9) 0.117(8) -0.069(7) -0.055(7) 0.047(7)
Tl21 0.0502(3) 0.0452(2) 0.0336(2) -0.0129(2) 0.0081(2) -0.0218(2)
Fe21 0.0550(9) 0.0518(9) 0.0418(8) -0.0127(7) 0.0047(7) -0.0300(7)
Fe22 0.0581(9) 0.0578(9) 0.0394(8) -0.0182(7) 0.0113(7) -0.0337(8)
Fe23 0.0414(8) 0.0516(8) 0.0349(7) -0.0128(6) 0.0058(6) -0.0141(7)
C211 0.075(9) 0.057(8) 0.091(10) -0.030(7) 0.021(8) -0.028(7)
C212 0.071(9) 0.085(10) 0.079(9) -0.014(8) -0.016(8) -0.011(8)
C213 0.066(9) 0.107(11) 0.097(11) -0.044(9) 0.025(8) -0.052(9)
C214 0.101(11) 0.068(8) 0.082(10) -0.018(8) 0.061(9) -0.038(8)
C215 0.050(7) 0.080(9) 0.056(7) -0.033(7) 0.000(6) -0.007(7)
C218 0.076(9) 0.063(8) 0.074(8) -0.033(7) 0.019(7) -0.033(7)
O218 0.130(9) 0.053(6) 0.154(10) -0.037(6) -0.004(8) -0.013(6)
C219 0.090(10) 0.094(10) 0.072(9) -0.026(8) 0.013(7) -0.062(8)
O219 0.160(11) 0.197(12) 0.057(6) -0.058(7) 0.026(6) -0.123(10)
C221 0.086(8) 0.092(8) 0.054(6) -0.015(6) 0.006(7) -0.021(7)
C222 0.067(7) 0.086(7) 0.084(8) -0.012(7) -0.031(7) -0.031(6)
C223 0.070(7) 0.084(8) 0.078(7) -0.028(6) 0.013(7) -0.025(7)
C224 0.089(8) 0.064(7) 0.069(7) -0.021(5) -0.023(7) -0.016(6)
C225 0.068(6) 0.084(8) 0.075(8) 0.005(7) 0.000(7) -0.040(6)
C228 0.078(9) 0.068(8) 0.054(7) -0.035(6) 0.019(6) -0.040(7)
O228 0.090(7) 0.090(7) 0.100(7) -0.061(6) 0.023(6) -0.027(6)
C229 0.099(10) 0.079(8) 0.060(7) -0.038(7) 0.029(7) -0.056(8)
O229 0.191(12) 0.121(8) 0.120(8) -0.052(7) 0.082(8) -0.125(9)
C231 0.051(7) 0.059(7) 0.056(7) -0.013(6) 0.005(5) -0.016(6)
C232 0.049(7) 0.062(7) 0.054(7) -0.011(6) -0.015(5) -0.025(6)
C233 0.082(9) 0.083(9) 0.036(6) -0.012(6) 0.007(6) -0.030(7)
C234 0.069(8) 0.086(9) 0.054(7) 0.004(7) 0.011(7) -0.036(7)
C235 0.094(10) 0.053(7) 0.057(8) -0.003(6) -0.017(7) -0.040(7)
C238 0.084(9) 0.066(8) 0.055(7) -0.019(6) 0.015(6) -0.022(7)
O238 0.137(10) 0.059(6) 0.114(8) -0.036(6) 0.008(7) -0.021(6)
C239 0.054(8) 0.083(9) 0.054(7) -0.027(6) 0.006(6) -0.008(7)
O239 0.047(6) 0.145(9) 0.104(8) -0.053(7) -0.008(5) -0.012(6)

loop_
_atom_site_label
_atom_site_type_symbol
_atom_site_fract_x
_atom_site_fract_y
_atom_site_fract_z
_atom_site_U_iso_or_equiv
_atom_site_thermal_displace_type
_atom_site_occupancy
_atom_site_calc_flag
_atom_site_refinement_flags
_atom_site_disorder_group
Tl11 Tl 0.41713(4) 0.76167(3) 0.19952(2) 0.04261(15) Uani 1 d . .
Fe11 Fe 0.68329(14) 0.68825(12) 0.22654(9) 0.0521(4) Uani 1 d . .
Fe12 Fe 0.29535(13) 0.82052(11) 0.04306(8) 0.0407(3) Uani 1 d . .
Fe13 Fe 0.28610(14) 0.75760(12) 0.33433(8) 0.0473(4) Uani 1 d . .
C111 C 0.8630(15) 0.6974(16) 0.2574(11) 0.099(4) Uani 1 d U .
H111 H 0.9436(15) 0.6631(16) 0.2405(11) 0.119 Uiso 1 calc R .
C112 C 0.7695(19) 0.8012(15) 0.2101(10) 0.101(4) Uani 1 d U .
H112 H 0.7765(19) 0.8475(15) 0.1563(10) 0.121 Uiso 1 calc R .
C113 C 0.6625(15) 0.8229(11) 0.2586(10) 0.088(4) Uani 1 d U .
H113 H 0.5878(15) 0.8873(11) 0.2432(10) 0.106 Uiso 1 calc R .
C114 C 0.6882(15) 0.7308(12) 0.3343(8) 0.081(3) Uani 1 d U .
H114 H 0.6326(15) 0.7216(12) 0.3768(8) 0.097 Uiso 1 calc R .
C115 C 0.8163(15) 0.6541(12) 0.3332(9) 0.087(4) Uani 1 d U .
H115 H 0.8606(15) 0.5864(12) 0.3764(9) 0.105 Uiso 1 calc R .
C118 C 0.6726(12) 0.5646(11) 0.2607(9) 0.076(4) Uani 1 d . .
O118 O 0.6670(12) 0.4801(9) 0.2854(10) 0.137(5) Uani 1 d . .
C119 C 0.6873(12) 0.6977(13) 0.1199(9) 0.093(5) Uani 1 d . .
O119 O 0.6974(10) 0.7030(11) 0.0496(6) 0.129(5) Uani 1 d . .
C121 C 0.1706(11) 0.9625(9) -0.0557(7) 0.063(3) Uani 1 d . .
H121 H 0.0818(11) 0.9774(9) -0.0734(7) 0.076 Uiso 1 calc R .
C122 C 0.2157(11) 0.9885(8) 0.0092(7) 0.057(3) Uani 1 d . .
H122 H 0.1620(11) 1.0228(8) 0.0424(7) 0.069 Uiso 1 calc R .
C123 C 0.3557(10) 0.9539(8) 0.0155(7) 0.050(3) Uani 1 d . .
H123 H 0.4117(10) 0.9614(8) 0.0528(7) 0.060 Uiso 1 calc R .
C124 C 0.3938(12) 0.9065(9) -0.0449(7) 0.058(3) Uani 1 d . .
H124 H 0.4813(12) 0.8760(9) -0.0550(7) 0.070 Uiso 1 calc R .
C125 C 0.2793(12) 0.9117(9) -0.0882(7) 0.062(3) Uani 1 d . .
H125 H 0.2779(12) 0.8851(9) -0.1315(7) 0.075 Uiso 1 calc R .
C128 C 0.1650(12) 0.7850(9) 0.0895(7) 0.056(3) Uani 1 d . .
O128 O 0.0750(8) 0.7644(7) 0.1156(5) 0.073(2) Uani 1 d . .
C129 C 0.3924(12) 0.6875(10) 0.0501(6) 0.057(3) Uani 1 d . .
O129 O 0.4529(10) 0.6039(7) 0.0519(6) 0.093(3) Uani 1 d . .
C131 C 0.4191(13) 0.6156(10) 0.4244(9) 0.076(4) Uani 1 d . .
H131 H 0.5087(13) 0.6036(10) 0.4362(9) 0.092 Uiso 1 calc R .
C132 C 0.3181(16) 0.6610(11) 0.4649(7) 0.081(4) Uani 1 d . .
H132 H 0.3275(16) 0.6840(11) 0.5094(7) 0.097 Uiso 1 calc R .
C133 C 0.2004(14) 0.6672(11) 0.4289(9) 0.083(4) Uani 1 d . .
H133 H 0.1160(14) 0.6951(11) 0.4445(9) 0.100 Uiso 1 calc R .
C134 C 0.2296(14) 0.6242(11) 0.3648(9) 0.079(4) Uani 1 d . .
H134 H 0.1679(14) 0.6193(11) 0.3295(9) 0.095 Uiso 1 calc R .
C135 C 0.3669(14) 0.5899(9) 0.3627(9) 0.075(4) Uani 1 d . .
H135 H 0.4145(14) 0.5564(9) 0.3271(9) 0.090 Uiso 1 calc R .
C138 C 0.3388(12) 0.8528(10) 0.3433(7) 0.062(3) Uani 1 d . .
O138 O 0.3738(11) 0.9196(8) 0.3506(6) 0.097(3) Uani 1 d . .
C139 C 0.1448(13) 0.8537(10) 0.2636(8) 0.074(4) Uani 1 d . .
O139 O 0.0470(10) 0.9171(9) 0.2189(7) 0.129(5) Uani 1 d . .
Tl21 Tl 0.79916(4) 0.75928(3) -0.29949(2) 0.04242(15) Uani 1 d . .
Fe21 Fe 0.59537(15) 0.69473(12) -0.27092(9) 0.0481(4) Uani 1 d . .
Fe22 Fe 0.93599(15) 0.75734(12) -0.16832(9) 0.0483(4) Uani 1 d . .
Fe23 Fe 0.87089(14) 0.81011(11) -0.45558(8) 0.0446(3) Uani 1 d . .
C211 C 0.5021(13) 0.8286(10) -0.2385(9) 0.073(3) Uani 1 d . .
H211 H 0.5276(13) 0.8878(10) -0.2526(9) 0.087 Uiso 1 calc R .
C212 C 0.4119(14) 0.8185(12) -0.2873(9) 0.088(4) Uani 1 d . .
H212 H 0.3668(14) 0.8701(12) -0.3408(9) 0.106 Uiso 1 calc R .
C213 C 0.3963(13) 0.7246(13) -0.2485(10) 0.082(4) Uani 1 d . .
H213 H 0.3403(13) 0.6994(13) -0.2694(10) 0.099 Uiso 1 calc R .
C214 C 0.4800(15) 0.6726(11) -0.1711(9) 0.085(4) Uani 1 d . .
H214 H 0.4895(15) 0.6057(11) -0.1297(9) 0.102 Uiso 1 calc R .
C215 C 0.5492(11) 0.7389(10) -0.1658(7) 0.065(3) Uani 1 d . .
H215 H 0.6135(11) 0.7236(10) -0.1214(7) 0.078 Uiso 1 calc R .
C218 C 0.7193(13) 0.5658(11) -0.2315(8) 0.067(3) Uani 1 d . .
O218 O 0.8008(12) 0.4788(8) -0.2044(8) 0.119(4) Uani 1 d . .
C219 C 0.5842(14) 0.7000(11) -0.3763(9) 0.079(4) Uani 1 d . .
O219 O 0.5692(12) 0.7027(10) -0.4447(6) 0.118(4) Uani 1 d . .
C221 C 0.9902(15) 0.6640(11) -0.0368(8) 0.085(4) Uani 1 d U .
H221 H 0.9589(15) 0.6880(11) 0.0074(8) 0.102 Uiso 1 calc R .
C222 C 1.1046(13) 0.6695(11) -0.0753(9) 0.084(4) Uani 1 d U .
H222 H 1.1624(13) 0.6988(11) -0.0621(9) 0.101 Uiso 1 calc R .
C223 C 1.1157(13) 0.6226(11) -0.1373(9) 0.079(3) Uani 1 d U .
H223 H 1.1826(13) 0.6150(11) -0.1728(9) 0.095 Uiso 1 calc R .
C224 C 1.0108(14) 0.5897(10) -0.1366(8) 0.078(3) Uani 1 d U .
H224 H 0.9949(14) 0.5550(10) -0.1710(8) 0.094 Uiso 1 calc R .
C225 C 0.9328(13) 0.6166(11) -0.0762(9) 0.082(4) Uani 1 d U .
H225 H 0.8542(13) 0.6047(11) -0.0641(9) 0.099 Uiso 1 calc R .
C228 C 0.7917(13) 0.8570(10) -0.1599(7) 0.060(3) Uani 1 d . .
O228 O 0.6990(10) 0.9244(8) -0.1526(6) 0.088(3) Uani 1 d . .
C229 C 0.9926(13) 0.8501(10) -0.2415(8) 0.069(3) Uani 1 d . .
O229 O 1.0314(13) 0.9103(9) -0.2878(7) 0.123(4) Uani 1 d . .
C231 C 0.6906(11) 0.9477(9) -0.4854(7) 0.059(3) Uani 1 d . .
H231 H 0.6272(11) 0.9597(9) -0.4483(7) 0.071 Uiso 1 calc R .
C232 C 0.6953(11) 0.8952(9) -0.5433(7) 0.057(3) Uani 1 d . .
H232 H 0.6351(11) 0.8647(9) -0.5505(7) 0.068 Uiso 1 calc R .
C233 C 0.8034(13) 0.8962(10) -0.5874(7) 0.071(3) Uani 1 d . .
H233 H 0.8283(13) 0.8671(10) -0.6297(7) 0.085 Uiso 1 calc R .
C234 C 0.8693(13) 0.9487(10) -0.5576(8) 0.076(4) Uani 1 d . .
H234 H 0.9453(13) 0.9611(10) -0.5766(8) 0.092 Uiso 1 calc R .
C235 C 0.8014(13) 0.9782(9) -0.4955(8) 0.070(4) Uani 1 d . .
H235 H 0.8253(13) 1.0135(9) -0.4645(8) 0.084 Uiso 1 calc R .
C238 C 0.8907(13) 0.6796(11) -0.4456(7) 0.071(3) Uani 1 d . .
O238 O 0.9082(11) 0.5935(8) -0.4415(7) 0.107(3) Uani 1 d . .
C239 C 1.0336(13) 0.7743(10) -0.4098(7) 0.068(3) Uani 1 d . .
O239 O 1.1423(9) 0.7507(9) -0.3823(7) 0.104(3) Uani 1 d . .

loop_
_atom_type_symbol
_atom_type_description
_atom_type_scat_dispersion_real
_atom_type_scat_dispersion_imag
_atom_type_scat_source
C C 0.0033 0.0016 'International Tables Vol C Tables 4.2.6.8 and 6.1.1.4'
H H 0.0000 0.0000 'International Tables Vol C Tables 4.2.6.8 and 6.1.1.4'
O O 0.0106 0.0060 'International Tables Vol C Tables 4.2.6.8 and 6.1.1.4'
Fe Fe 0.3463 0.8444 'International Tables Vol C Tables 4.2.6.8 and 6.1.1.4'
Tl Tl -2.8358 9.6688 'International Tables Vol C Tables 4.2.6.8 and 6.1.1.4'

loop_
_geom_angle_atom_site_label_1
_geom_angle_atom_site_label_2
_geom_angle_atom_site_label_3
_geom_angle
_geom_angle_site_symmetry_1
_geom_angle_site_symmetry_3
_geom_angle_publ_flag
Fe13 Tl11 Fe12 122.44(5) . . y
Fe13 Tl11 Fe11 117.98(5) . . y
Fe12 Tl11 Fe11 119.39(5) . . y
C118 Fe11 C119 93.1(7) . . ?
C118 Fe11 C112 157.8(7) . . ?
C119 Fe11 C112 93.5(7) . . ?
C118 Fe11 C111 118.4(7) . . ?
C119 Fe11 C111 103.0(6) . . ?
C112 Fe11 C111 39.5(6) . . ?
C118 Fe11 C114 108.0(6) . . ?
C119 Fe11 C114 158.8(7) . . ?
C112 Fe11 C114 66.4(5) . . ?
C111 Fe11 C114 66.2(6) . . ?
C118 Fe11 C115 96.0(6) . . ?
C119 Fe11 C115 138.8(6) . . ?
C112 Fe11 C115 65.6(6) . . ?
C111 Fe11 C115 38.6(5) . . ?
C114 Fe11 C115 39.8(5) . . ?
C118 Fe11 C113 145.2(6) . . ?
C119 Fe11 C113 120.5(7) . . ?
C112 Fe11 C113 39.5(6) . . ?
C111 Fe11 C113 65.7(6) . . ?
C114 Fe11 C113 39.0(5) . . ?
C115 Fe11 C113 65.4(6) . . ?
C118 Fe11 Tl11 84.0(4) . . ?
C119 Fe11 Tl11 89.2(4) . . ?
C112 Fe11 Tl11 117.2(6) . . ?
C111 Fe11 Tl11 153.3(5) . . ?
C114 Fe11 Tl11 94.2(4) . . ?
C115 Fe11 Tl11 131.7(5) . . ?
C113 Fe11 Tl11 87.6(4) . . ?
C128 Fe12 C129 93.6(5) . . ?
C128 Fe12 C125 122.6(5) . . ?
C129 Fe12 C125 102.5(5) . . ?
C128 Fe12 C122 101.6(5) . . ?
C129 Fe12 C122 163.9(5) . . ?
C125 Fe12 C122 64.8(4) . . ?
C128 Fe12 C121 95.1(5) . . ?
C129 Fe12 C121 134.7(5) . . ?
C125 Fe12 C121 38.0(4) . . ?
C122 Fe12 C121 39.2(4) . . ?
C128 Fe12 C124 159.5(5) . . ?
C129 Fe12 C124 99.6(5) . . ?
C125 Fe12 C124 39.1(4) . . ?
C122 Fe12 C124 64.3(4) . . ?
C121 Fe12 C124 64.5(4) . . ?
C128 Fe12 C123 136.6(5) . . ?
C129 Fe12 C123 128.1(5) . . ?
C125 Fe12 C123 65.2(4) . . ?
C122 Fe12 C123 38.9(4) . . ?
C121 Fe12 C123 65.4(4) . . ?
C124 Fe12 C123 38.2(4) . . ?
C128 Fe12 Tl11 89.1(3) . . ?
C129 Fe12 Tl11 86.1(3) . . ?
C125 Fe12 Tl11 145.9(3) . . ?
C122 Fe12 Tl11 99.3(3) . . ?
C121 Fe12 Tl11 138.3(4) . . ?
C124 Fe12 Tl11 107.2(3) . . ?
C123 Fe12 Tl11 83.4(3) . . ?
C138 Fe13 C139 92.9(6) . . ?
C138 Fe13 C131 103.2(6) . . ?
C139 Fe13 C131 162.6(6) . . ?
C138 Fe13 C132 97.7(6) . . ?
C139 Fe13 C132 133.5(6) . . ?
C131 Fe13 C132 38.4(5) . . ?
C138 Fe13 C134 162.2(5) . . ?
C139 Fe13 C134 98.0(6) . . ?
C131 Fe13 C134 64.9(5) . . ?
C132 Fe13 C134 64.7(5) . . ?
C138 Fe13 C133 125.2(6) . . ?
C139 Fe13 C133 100.9(6) . . ?
C131 Fe13 C133 64.4(5) . . ?
C132 Fe13 C133 38.3(5) . . ?
C134 Fe13 C133 38.8(5) . . ?
C138 Fe13 C135 137.6(6) . . ?
C139 Fe13 C135 127.7(6) . . ?
C131 Fe13 C135 39.1(5) . . ?
C132 Fe13 C135 64.9(5) . . ?
C134 Fe13 C135 38.7(5) . . ?
C133 Fe13 C135 64.9(5) . . ?
C138 Fe13 Tl11 88.0(4) . . ?
C139 Fe13 Tl11 88.1(4) . . ?
C131 Fe13 Tl11 98.9(4) . . ?
C132 Fe13 Tl11 137.2(4) . . ?
C134 Fe13 Tl11 106.3(4) . . ?
C133 Fe13 Tl11 144.6(4) . . ?
C135 Fe13 Tl11 82.4(3) . . ?
C115 C111 C112 108.9(14) . . ?
C115 C111 Fe11 71.9(8) . . ?
C112 C111 Fe11 70.2(8) . . ?
C111 C112 C113 107.6(13) . . ?
C111 C112 Fe11 70.3(8) . . ?
C113 C112 Fe11 71.6(8) . . ?
C114 C113 C112 108.3(14) . . ?
C114 C113 Fe11 70.2(7) . . ?
C112 C113 Fe11 68.8(8) . . ?
C113 C114 C115 106.7(13) . . ?
C113 C114 Fe11 70.7(8) . . ?
C115 C114 Fe11 70.2(7) . . ?
C111 C115 C114 108.4(13) . . ?
C111 C115 Fe11 69.6(7) . . ?
C114 C115 Fe11 70.1(7) . . ?
O118 C118 Fe11 178.6(14) . . ?
O119 C119 Fe11 176.2(11) . . ?
C125 C121 C122 108.1(10) . . ?
C125 C121 Fe12 71.0(6) . . ?
C122 C121 Fe12 70.4(6) . . ?
C121 C122 C123 108.4(10) . . ?
C121 C122 Fe12 70.4(6) . . ?
C123 C122 Fe12 71.8(6) . . ?
C124 C123 C122 106.4(10) . . ?
C124 C123 Fe12 70.1(6) . . ?
C122 C123 Fe12 69.3(6) . . ?
C123 C124 C125 109.1(10) . . ?
C123 C124 Fe12 71.7(6) . . ?
C125 C124 Fe12 70.0(6) . . ?
C121 C125 C124 108.0(10) . . ?
C121 C125 Fe12 71.0(6) . . ?
C124 C125 Fe12 70.9(6) . . ?
O128 C128 Fe12 176.1(10) . . ?
O129 C129 Fe12 177.8(10) . . ?
C132 C131 C135 109.2(12) . . ?
C132 C131 Fe13 71.7(7) . . ?
C135 C131 Fe13 72.1(7) . . ?
C131 C132 C133 108.3(13) . . ?
C131 C132 Fe13 69.9(7) . . ?
C133 C132 Fe13 71.5(8) . . ?
C132 C133 C134 107.8(12) . . ?
C132 C133 Fe13 70.2(7) . . ?
C134 C133 Fe13 70.4(7) . . ?
C135 C134 C133 108.1(12) . . ?
C135 C134 Fe13 70.9(7) . . ?
C133 C134 Fe13 70.8(8) . . ?
C134 C135 C131 106.4(12) . . ?
C134 C135 Fe13 70.4(7) . . ?
C131 C135 Fe13 68.8(7) . . ?
O138 C138 Fe13 178.8(11) . . ?
O139 C139 Fe13 177.2(13) . . ?
Fe23 Tl21 Fe22 121.63(5) . . y
Fe23 Tl21 Fe21 119.25(5) . . y
Fe22 Tl21 Fe21 118.97(5) . . y
C218 Fe21 C219 94.0(6) . . ?
C218 Fe21 C215 106.4(5) . . ?
C219 Fe21 C215 159.4(6) . . ?
C218 Fe21 C212 159.3(6) . . ?
C219 Fe21 C212 95.5(6) . . ?
C215 Fe21 C212 64.3(5) . . ?
C218 Fe21 C211 142.0(6) . . ?
C219 Fe21 C211 122.8(6) . . ?
C215 Fe21 C211 38.1(5) . . ?
C212 Fe21 C211 38.2(5) . . ?
C218 Fe21 C214 97.4(6) . . ?
C219 Fe21 C214 135.5(6) . . ?
C215 Fe21 C214 40.2(5) . . ?
C212 Fe21 C214 63.3(6) . . ?
C211 Fe21 C214 64.4(5) . . ?
C218 Fe21 C213 122.5(6) . . ?
C219 Fe21 C213 100.6(6) . . ?
C215 Fe21 C213 66.1(5) . . ?
C212 Fe21 C213 37.5(5) . . ?
C211 Fe21 C213 64.3(5) . . ?
C214 Fe21 C213 38.6(5) . . ?
C218 Fe21 Tl21 84.2(4) . . ?
C219 Fe21 Tl21 89.4(4) . . ?
C215 Fe21 Tl21 95.5(4) . . ?
C212 Fe21 Tl21 114.2(5) . . ?
C211 Fe21 Tl21 86.7(4) . . ?
C214 Fe21 Tl21 134.5(5) . . ?
C213 Fe21 Tl21 150.2(4) . . ?
C228 Fe22 C229 93.8(6) . . ?
C228 Fe22 C225 103.4(6) . . ?
C229 Fe22 C225 161.7(6) . . ?
C228 Fe22 C222 125.0(6) . . ?
C229 Fe22 C222 99.6(6) . . ?
C225 Fe22 C222 65.3(5) . . ?
C228 Fe22 C221 97.1(5) . . ?
C229 Fe22 C221 133.4(6) . . ?
C225 Fe22 C221 38.7(5) . . ?
C222 Fe22 C221 39.2(5) . . ?
C228 Fe22 C224 137.9(6) . . ?
C229 Fe22 C224 126.7(6) . . ?
C225 Fe22 C224 38.7(5) . . ?
C222 Fe22 C224 64.9(5) . . ?
C221 Fe22 C224 64.9(5) . . ?
C228 Fe22 C223 162.4(5) . . ?
C229 Fe22 C223 96.9(6) . . ?
C225 Fe22 C223 64.9(5) . . ?
C222 Fe22 C223 39.2(5) . . ?
C221 Fe22 C223 65.4(5) . . ?
C224 Fe22 C223 38.2(5) . . ?
C228 Fe22 Tl21 87.5(4) . . ?
C229 Fe22 Tl21 88.8(4) . . ?
C225 Fe22 Tl21 98.2(4) . . ?
C222 Fe22 Tl21 145.3(4) . . ?
C221 Fe22 Tl21 136.7(5) . . ?
C224 Fe22 Tl21 83.0(3) . . ?
C223 Fe22 Tl21 106.6(4) . . ?
C238 Fe23 C239 95.3(6) . . ?
C238 Fe23 C235 163.0(5) . . ?
C239 Fe23 C235 100.5(5) . . ?
C238 Fe23 C232 98.3(5) . . ?
C239 Fe23 C232 159.3(5) . . ?
C235 Fe23 C232 64.8(4) . . ?
C238 Fe23 C233 101.3(5) . . ?
C239 Fe23 C233 123.3(5) . . ?
C235 Fe23 C233 64.5(5) . . ?
C232 Fe23 C233 38.4(4) . . ?
C238 Fe23 C234 134.6(6) . . ?
C239 Fe23 C234 94.5(5) . . ?
C235 Fe23 C234 38.1(5) . . ?
C232 Fe23 C234 64.9(5) . . ?
C233 Fe23 C234 39.0(5) . . ?
C238 Fe23 C231 127.9(5) . . ?
C239 Fe23 C231 135.2(5) . . ?
C235 Fe23 C231 39.0(4) . . ?
C232 Fe23 C231 39.1(4) . . ?
C233 Fe23 C231 65.1(5) . . ?
C234 Fe23 C231 65.1(5) . . ?
C238 Fe23 Tl21 85.9(4) . . ?
C239 Fe23 Tl21 89.2(4) . . ?
C235 Fe23 Tl21 100.6(4) . . ?
C232 Fe23 Tl21 107.1(3) . . ?
C233 Fe23 Tl21 145.3(4) . . ?
C234 Fe23 Tl21 138.4(4) . . ?
C231 Fe23 Tl21 83.5(3) . . ?
C215 C211 C212 108.9(12) . . ?
C215 C211 Fe21 70.7(7) . . ?
C212 C211 Fe21 70.8(8) . . ?
C213 C212 C211 110.9(13) . . ?
C213 C212 Fe21 72.3(8) . . ?
C211 C212 Fe21 71.0(8) . . ?
C212 C213 C214 106.3(12) . . ?
C212 C213 Fe21 70.3(8) . . ?
C214 C213 Fe21 70.0(7) . . ?
C213 C214 C215 108.2(11) . . ?
C213 C214 Fe21 71.4(7) . . ?
C215 C214 Fe21 69.6(6) . . ?
C211 C215 C214 105.7(11) . . ?
C211 C215 Fe21 71.2(7) . . ?
C214 C215 Fe21 70.2(7) . . ?
O218 C218 Fe21 178.9(12) . . ?
O219 C219 Fe21 175.6(12) . . ?
C225 C221 C222 107.4(13) . . ?
C225 C221 Fe22 69.8(7) . . ?
C222 C221 Fe22 70.3(7) . . ?
C221 C222 C223 107.3(12) . . ?
C221 C222 Fe22 70.4(7) . . ?
C223 C222 Fe22 70.6(7) . . ?
C224 C223 C222 108.0(12) . . ?
C224 C223 Fe22 70.9(8) . . ?
C222 C223 Fe22 70.1(7) . . ?
C223 C224 C225 108.4(12) . . ?
C223 C224 Fe22 70.9(8) . . ?
C225 C224 Fe22 69.6(7) . . ?
C221 C225 C224 108.9(12) . . ?
C221 C225 Fe22 71.5(8) . . ?
C224 C225 Fe22 71.7(7) . . ?
O228 C228 Fe22 177.2(10) . . ?
O229 C229 Fe22 178.5(12) . . ?
C235 C231 C232 105.5(10) . . ?
C235 C231 Fe23 69.2(7) . . ?
C232 C231 Fe23 69.4(6) . . ?
C233 C232 C231 109.0(10) . . ?
C233 C232 Fe23 70.9(6) . . ?
C231 C232 Fe23 71.5(6) . . ?
C232 C233 C234 108.0(11) . . ?
C232 C233 Fe23 70.7(6) . . ?
C234 C233 Fe23 70.8(6) . . ?
C235 C234 C233 107.4(11) . . ?
C235 C234 Fe23 70.3(6) . . ?
C233 C234 Fe23 70.2(7) . . ?
C234 C235 C231 110.1(11) . . ?
C234 C235 Fe23 71.6(7) . . ?
C231 C235 Fe23 71.8(6) . . ?
O238 C238 Fe23 176.9(12) . . ?
O239 C239 Fe23 177.6(11) . . ?

loop_
_geom_bond_atom_site_label_1
_geom_bond_atom_site_label_2
_geom_bond_distance
_geom_bond_site_symmetry_2
_geom_bond_publ_flag
Tl11 Fe13 2.643(2) . y
Tl11 Fe12 2.644(2) . y
Tl11 Fe11 2.662(2) . y
Fe11 C118 1.696(14) . ?
Fe11 C119 1.739(15) . ?
Fe11 C112 2.068(14) . ?
Fe11 C111 2.070(13) . ?
Fe11 C114 2.098(12) . ?
Fe11 C115 2.099(11) . ?
Fe11 C113 2.105(13) . ?
Fe12 C128 1.746(12) . ?
Fe12 C129 1.768(13) . ?
Fe12 C125 2.089(10) . ?
Fe12 C122 2.090(10) . ?
Fe12 C121 2.090(10) . ?
Fe12 C124 2.102(10) . ?
Fe12 C123 2.122(10) . ?
Fe13 C138 1.697(13) . ?
Fe13 C139 1.731(12) . ?
Fe13 C131 2.058(11) . ?
Fe13 C132 2.081(11) . ?
Fe13 C134 2.093(12) . ?
Fe13 C133 2.098(13) . ?
Fe13 C135 2.100(12) . ?
C111 C115 1.38(2) . ?
C111 C112 1.40(2) . ?
C112 C113 1.41(2) . ?
C113 C114 1.40(2) . ?
C114 C115 1.43(2) . ?
C118 O118 1.150(15) . ?
C119 O119 1.157(15) . ?
C121 C125 1.36(2) . ?
C121 C122 1.40(2) . ?
C122 C123 1.403(14) . ?
C123 C124 1.383(14) . ?
C124 C125 1.403(15) . ?
C128 O128 1.151(12) . ?
C129 O129 1.124(13) . ?
C131 C132 1.36(2) . ?
C131 C135 1.39(2) . ?
C132 C133 1.37(2) . ?
C133 C134 1.39(2) . ?
C134 C135 1.39(2) . ?
C138 O138 1.184(14) . ?
C139 O139 1.160(13) . ?
Tl21 Fe23 2.6376(15) . y
Tl21 Fe22 2.639(2) . y
Tl21 Fe21 2.650(2) . y
Fe21 C218 1.733(14) . ?
Fe21 C219 1.738(14) . ?
Fe21 C215 2.065(11) . ?
Fe21 C212 2.068(13) . ?
Fe21 C211 2.071(12) . ?
Fe21 C214 2.074(11) . ?
Fe21 C213 2.092(12) . ?
Fe22 C228 1.736(13) . ?
Fe22 C229 1.743(12) . ?
Fe22 C225 2.064(12) . ?
Fe22 C222 2.084(11) . ?
Fe22 C221 2.085(12) . ?
Fe22 C224 2.091(12) . ?
Fe22 C223 2.091(13) . ?
Fe23 C238 1.740(14) . ?
Fe23 C239 1.742(13) . ?
Fe23 C235 2.083(11) . ?
Fe23 C232 2.088(10) . ?
Fe23 C233 2.091(11) . ?
Fe23 C234 2.099(11) . ?
Fe23 C231 2.116(11) . ?
C211 C215 1.35(2) . ?
C211 C212 1.35(2) . ?
C212 C213 1.34(2) . ?
C213 C214 1.38(2) . ?
C214 C215 1.42(2) . ?
C218 O218 1.161(14) . ?
C219 O219 1.141(14) . ?
C221 C225 1.38(2) . ?
C221 C222 1.40(2) . ?
C222 C223 1.40(2) . ?
C223 C224 1.37(2) . ?
C224 C225 1.38(2) . ?
C228 O228 1.154(13) . ?
C229 O229 1.137(13) . ?
C231 C235 1.40(2) . ?
C231 C232 1.406(15) . ?
C232 C233 1.38(2) . ?
C233 C234 1.40(2) . ?
C234 C235 1.36(2) . ?
C238 O238 1.148(14) . ?
C239 O239 1.148(13) . ?
